data_2200332
loop_
_publ_author_name
'Kubicki, Maciej'
'Codding, Penelope W.'

_publ_section_title 1-(2-Chlorophenyl)-<i>N</i>-methyl-<i>N</i>-(1-methylpropyl)isoquinoline-3-carboxamide
_journal_issue 5
_journal_name_full 'Acta Crystallographica Section E'
_journal_page_first o389
_journal_page_last o391
_journal_paper_doi 10.1107/S160053680100530X
_journal_volume 57
_journal_year 2001
_chemical_formula_iupac 'C21 H21 Cl N2 O'
_chemical_formula_moiety 'C21 H21 Cl N2 O'
_chemical_formula_sum 'C21 H21 Cl N2 O'
_chemical_formula_weight 352.85
_chemical_name_common PK11195
_chemical_name_systematic
;
1-(2-Chlorophenyl)-N-methyl-N-(1-methylpropyl)isoquinoline-3-carboxamide
;
_space_group_IT_number 14
_symmetry_cell_setting monoclinic
_symmetry_space_group_name_Hall '-P 2ybc'
_symmetry_space_group_name_H-M 'P 1 21/c 1'
_audit_creation_method SHELXL-97
_cell_angle_alpha 90.00
_cell_angle_beta 93.33(2)
_cell_angle_gamma 90.00
_cell_formula_units_Z 4
_cell_length_a 10.365(2)
_cell_length_b 15.529(4)
_cell_length_c 11.767(3)
_cell_measurement_reflns_used 25
_cell_measurement_temperature 293(2)
_cell_measurement_theta_max 23
_cell_measurement_theta_min 11
_cell_volume 1890.8(8)
_computing_cell_refinement 'CAD-4 Software'
_computing_data_collection 'CAD-4 Software(Enraf-Nonius, 1989)'
_computing_data_reduction 'ENPROC (Rettig, 1978)'
_computing_molecular_graphics 'Stereochemical Workstation Operation Manual (Siemens, 1989)'
_computing_structure_refinement 'SHELXL97 (Sheldrick, 1997)'
_computing_structure_solution 'SHELXS97 (Sheldrick, 1990)'
_diffrn_ambient_temperature 293(2)
_diffrn_measured_fraction_theta_full .992
_diffrn_measured_fraction_theta_max .992
_diffrn_measurement_device_type 'CAD4-F four-circle'
_diffrn_measurement_method \w/2\q
_diffrn_radiation_monochromator Ni-filter
_diffrn_radiation_source 'fine-focus sealed tube'
_diffrn_radiation_type CuK\a
_diffrn_radiation_wavelength 1.54178
_diffrn_reflns_av_R_equivalents .0738
_diffrn_reflns_av_sigmaI/netI .0771
_diffrn_reflns_limit_h_max 12
_diffrn_reflns_limit_h_min 0
_diffrn_reflns_limit_k_max 18
_diffrn_reflns_limit_k_min -14
_diffrn_reflns_limit_l_max 14
_diffrn_reflns_limit_l_min -12
_diffrn_reflns_number 7214
_diffrn_reflns_theta_full 67.49
_diffrn_reflns_theta_max 67.49
_diffrn_reflns_theta_min 4.27
_diffrn_standards_decay_% 5
_diffrn_standards_interval_time 33
_diffrn_standards_number 2
_exptl_absorpt_coefficient_mu 1.860
_exptl_absorpt_correction_type none
_exptl_crystal_colour colourless
_exptl_crystal_density_diffrn 1.240
_exptl_crystal_density_method 'not measured'
_exptl_crystal_description block
_exptl_crystal_F_000 744
_exptl_crystal_size_max .15
_exptl_crystal_size_mid .1
_exptl_crystal_size_min .1
_refine_diff_density_max .635
_refine_diff_density_min -.507
_refine_ls_extinction_method none
_refine_ls_goodness_of_fit_ref 1.291
_refine_ls_hydrogen_treatment constr
_refine_ls_matrix_type full
_refine_ls_number_parameters 276
_refine_ls_number_reflns 3385
_refine_ls_number_restraints 19
_refine_ls_restrained_S_all 1.292
_refine_ls_R_factor_all .0962
_refine_ls_R_factor_gt .0688
_refine_ls_shift/su_max .003
_refine_ls_shift/su_mean .000
_refine_ls_structure_factor_coef Fsqd
_refine_ls_weighting_details 'calc w = 1/[\s^2^(Fo^2^)+(0.005P)^2^+0.5P] where P = (Fo^2^+2Fc^2^)/3'
_refine_ls_weighting_scheme calc
_refine_ls_wR_factor_ref .1640
_reflns_number_gt 2278
_reflns_number_total 3385
_reflns_threshold_expression >2\s(I)
_cod_data_source_file om6013.cif
_cod_data_source_block I
_cod_original_sg_symbol_H-M 'P 21/c'
_cod_database_code 2200332
_cod_database_fobs_code 2200332

loop_
_symmetry_equiv_pos_as_xyz
'x, y, z'
'-x, y+1/2, -z+1/2'
'-x, -y, -z'
'x, -y-1/2, z-1/2'

loop_
_atom_site_label
_atom_site_fract_x
_atom_site_fract_y
_atom_site_fract_z
_atom_site_U_iso_or_equiv
_atom_site_adp_type
_atom_site_calc_flag
_atom_site_refinement_flags
_atom_site_occupancy
_atom_site_disorder_assembly
_atom_site_disorder_group
_atom_site_type_symbol
C1 .9486(3) .23215(18) .4205(2) .0469(7) Uani d . 1 . . C
C1' .8930(3) .1463(2) .4479(3) .0564(8) Uani d D 1 A . C
C2' .8570(3) .0891(2) .3638(3) .0612(9) Uani d . 1 . . C
H2B .8634 .1049 .2882 .073 Uiso calc PR .064(2) A 1 H
Cl2A .86755(12) .11831(7) .22397(8) .0801(4) Uani d P .936(2) A 2 Cl
C3' .8107(4) .0073(2) .3891(4) .0853(13) Uani d . 1 A . C
H3' .7860 -.0311 .3312 .102 Uiso calc R 1 . . H
C4' .8025(4) -.0151(3) .5000(5) .0910(13) Uani d . 1 . . C
H4' .7745 -.0701 .5176 .109 Uiso calc R 1 A . H
C5' .8338(5) .0403(3) .5851(4) .1032(15) Uani d D 1 A . C
H5' .8251 .0229 .6599 .124 Uiso calc R 1 . . H
C6' .8797(3) .1243(3) .5641(4) .0957(15) Uani d D 1 . . C
H6A .9000 .1630 .6228 .115 Uiso calc PR .936(2) A 1 H
Cl6B .9168(13) .1953(7) .6710(9) .122 Uiso d PD .064(2) A 2 Cl
N2 1.0708(2) .23158(15) .3962(2) .0501(6) Uani d . 1 . . N
C3 1.1277(3) .30875(19) .3754(2) .0453(7) Uani d . 1 . . C
C4 1.0654(3) .38537(19) .3793(2) .0472(7) Uani d . 1 . . C
H4 1.1094 .4363 .3662 .057 Uiso calc R 1 . . H
C4a .9335(3) .38763(18) .4033(2) .0446(7) Uani d . 1 . . C
C5 .8620(3) .46484(19) .4094(3) .0540(8) Uani d . 1 . . C
H5 .9021 .5173 .3973 .065 Uiso calc R 1 . . H
C6 .7356(3) .4631(2) .4329(3) .0605(8) Uani d . 1 . . C
H6 .6895 .5142 .4370 .073 Uiso calc R 1 . . H
C7 .6741(3) .3842(2) .4510(3) .0620(9) Uani d . 1 . . C
H7 .5869 .3834 .4654 .074 Uiso calc R 1 . . H
C8 .7401(3) .3093(2) .4478(3) .0540(8) Uani d . 1 . . C
H8 .6980 .2576 .4608 .065 Uiso calc R 1 . . H
C8a .8725(3) .30848(18) .4247(2) .0441(7) Uani d . 1 . . C
C31 1.2704(3) .3049(2) .3562(3) .0496(7) Uani d . 1 B . C
O31 1.3445(2) .34467(16) .4223(2) .0708(7) Uani d . 1 . . O
N31 1.3089(2) .2586(2) .2697(3) .0685(9) Uani d D 1 . . N
C32A 1.2164(11) .2327(9) .1757(11) .076(4) Uani d PD .624(9) B 1 C
H32A 1.2606 .1997 .1210 .092 Uiso calc PR .624(9) B 1 H
H32B 1.1795 .2832 .1397 .092 Uiso calc PR .624(9) B 1 H
H32C 1.1490 .1985 .2054 .092 Uiso calc PR .624(9) B 1 H
C33A 1.4472(7) .2607(6) .2448(8) .063(2) Uani d PD .624(9) B 1 C
H33A 1.4951 .2772 .3156 .076 Uiso calc PR .624(9) B 1 H
C34A 1.4848(16) .3240(7) .1547(15) .102(4) Uani d PD .624(9) B 1 C
H34A 1.4576 .3808 .1748 .123 Uiso calc PR .624(9) B 1 H
H34B 1.4438 .3081 .0825 .123 Uiso calc PR .624(9) B 1 H
H34C 1.5769 .3233 .1497 .123 Uiso calc PR .624(9) B 1 H
C35A 1.4883(8) .1691(5) .2180(7) .081(2) Uani d PD .624(9) B 1 C
H35A 1.5805 .1687 .2080 .097 Uiso calc PR .624(9) B 1 H
H35B 1.4450 .1516 .1463 .097 Uiso calc PR .624(9) B 1 H
C36A 1.459(2) .1030(7) .3091(16) .124(5) Uani d PD .624(9) B 1 C
H36A 1.4868 .0470 .2862 .149 Uiso calc PR .624(9) B 1 H
H36B 1.3672 .1018 .3185 .149 Uiso calc PR .624(9) B 1 H
H36C 1.5032 .1185 .3799 .149 Uiso calc PR .624(9) B 1 H
C32B 1.2261(17) .1992(14) .199(2) .085(8) Uani d PD .376(9) B 2 C
H32D 1.2764 .1734 .1416 .102 Uiso calc PR .376(9) B 2 H
H32E 1.1556 .2309 .1624 .102 Uiso calc PR .376(9) B 2 H
H32F 1.1929 .1550 .2459 .102 Uiso calc PR .376(9) B 2 H
C33B 1.4506(11) .2290(9) .2770(13) .064(4) Uani d PDU .376(9) B 2 C
H33B 1.4941 .2577 .3429 .077 Uiso calc PR .376(9) B 2 H
C34B 1.472(2) .1334(11) .291(3) .124(10) Uani d PDU .376(9) B 2 C
H34D 1.4351 .1145 .3601 .149 Uiso calc PR .376(9) B 2 H
H34E 1.5628 .1214 .2955 .149 Uiso calc PR .376(9) B 2 H
H34F 1.4309 .1036 .2275 .149 Uiso calc PR .376(9) B 2 H
C35B 1.5071(12) .2652(10) .1705(12) .097(5) Uani d PDU .376(9) B 2 C
H35C 1.5985 .2514 .1728 .117 Uiso calc PR .376(9) B 2 H
H35D 1.4663 .2364 .1046 .117 Uiso calc PR .376(9) B 2 H
C36B 1.492(4) .3609(13) .154(3) .155(13) Uani d PDU .376(9) B 2 C
H36D 1.5289 .3778 .0850 .186 Uiso calc PR .376(9) B 2 H
H36E 1.5350 .3904 .2174 .186 Uiso calc PR .376(9) B 2 H
H36F 1.4016 .3754 .1506 .186 Uiso calc PR .376(9) B 2 H

loop_
_atom_site_aniso_label
_atom_site_aniso_U_11
_atom_site_aniso_U_22
_atom_site_aniso_U_33
_atom_site_aniso_U_12
_atom_site_aniso_U_13
_atom_site_aniso_U_23
C1 .0415(16) .0483(16) .0516(18) -.0031(13) .0072(13) -.0017(13)
C1' .0427(17) .0470(17) .080(2) -.0012(14) .0105(15) .0035(16)
C2' .057(2) .0512(18) .077(2) -.0019(16) .0192(17) .0016(16)
Cl2A .1093(9) .0711(6) .0606(6) -.0157(6) .0105(5) -.0101(5)
C3' .096(3) .050(2) .113(3) -.005(2) .031(3) -.011(2)
C4' .096(3) .070(3) .109(4) -.013(2) .025(3) .020(3)
C5' .113(4) .099(3) .100(4) -.021(3) .019(3) .035(3)
C6' .073(3) .101(3) .116(3) -.005(2) .031(2) .062(3)
N2 .0417(14) .0480(14) .0615(16) -.0001(11) .0105(11) .0022(11)
C3 .0371(15) .0526(17) .0466(16) -.0034(13) .0065(12) -.0034(13)
C4 .0403(16) .0483(16) .0537(17) -.0071(13) .0088(13) -.0043(13)
C4a .0406(15) .0469(15) .0464(16) -.0017(13) .0046(12) -.0035(12)
C5 .0530(19) .0434(16) .066(2) .0018(14) .0049(15) -.0053(14)
C6 .0509(19) .059(2) .071(2) .0109(16) .0046(16) -.0082(16)
C7 .0392(16) .077(2) .070(2) .0054(17) .0081(14) -.0095(18)
C8 .0418(17) .0591(19) .062(2) -.0070(15) .0073(14) -.0054(15)
C8a .0383(15) .0485(16) .0455(16) -.0003(13) .0031(12) -.0017(12)
C31 .0369(16) .0550(18) .0573(19) -.0054(14) .0074(13) -.0029(14)
O31 .0451(13) .0879(17) .0802(16) -.0133(12) .0093(11) -.0301(13)
N31 .0360(14) .101(2) .0692(19) -.0028(14) .0094(13) -.0330(16)
C32A .046(4) .120(9) .062(6) -.005(5) -.006(3) -.036(7)
C33A .038(4) .087(6) .065(5) -.001(4) .012(3) -.011(4)
C34A .083(7) .095(8) .134(10) -.006(7) .056(7) .027(8)
C35A .054(4) .094(6) .095(6) .013(4) .012(4) -.020(4)
C36A .146(11) .083(8) .143(11) .031(8) .002(9) .003(8)
C32B .042(7) .142(19) .072(10) .007(9) .020(7) -.023(11)
C33B .038(6) .073(8) .082(10) .000(5) .011(6) -.018(6)
C34B .070(11) .074(11) .23(3) .015(10) -.009(16) -.018(12)
C35B .054(7) .157(15) .083(9) -.025(9) .018(6) -.027(9)
C36B .14(2) .19(2) .134(18) .02(2) .023(15) .087(19)

loop_
_atom_type_symbol
_atom_type_description
_atom_type_scat_dispersion_real
_atom_type_scat_dispersion_imag
_atom_type_scat_source
C C .0181 .0091 'International Tables Vol C Tables 4.2.6.8 and 6.1.1.4'
H H .0000 .0000 'International Tables Vol C Tables 4.2.6.8 and 6.1.1.4'
N N .0311 .0180 'International Tables Vol C Tables 4.2.6.8 and 6.1.1.4'
O O .0492 .0322 'International Tables Vol C Tables 4.2.6.8 and 6.1.1.4'
Cl Cl .3639 .7018 'International Tables Vol C Tables 4.2.6.8 and 6.1.1.4'

loop_
_geom_angle_atom_site_label_1
_geom_angle_atom_site_label_2
_geom_angle_atom_site_label_3
_geom_angle
N2 C1 C8a 123.7(3)
N2 C1 C1' 115.4(3)
C8a C1 C1' 120.9(2)
C2' C1' C6' 120.2(3)
C2' C1' C1 121.1(3)
C6' C1' C1 118.7(3)
C1' C2' C3' 121.4(4)
C1' C2' Cl2A 119.5(3)
C3' C2' Cl2A 119.1(3)
C4' C3' C2' 118.6(4)
C5' C4' C3' 121.7(4)
C4' C5' C6' 121.9(4)
C5' C6' C1' 116.1(4)
C5' C6' Cl6B 122.2(6)
C1' C6' Cl6B 121.7(5)
C1 N2 C3 117.7(2)
C4 C3 N2 123.6(3)
C4 C3 C31 120.9(3)
N2 C3 C31 115.4(3)
C3 C4 C4a 119.8(3)
C4 C4a C8a 117.6(3)
C4 C4a C5 123.2(3)
C8a C4a C5 119.2(3)
C6 C5 C4a 120.6(3)
C5 C6 C7 120.1(3)
C8 C7 C6 120.8(3)
C7 C8 C8a 120.7(3)
C4a C8a C8 118.5(3)
C4a C8a C1 117.6(2)
C8 C8a C1 124.0(3)
O31 C31 N31 123.6(3)
O31 C31 C3 117.8(3)
N31 C31 C3 118.5(3)
C31 N31 C32A 120.7(6)
C31 N31 C33A 118.6(5)
C32A N31 C33A 116.9(7)
C31 N31 C32B 125.4(9)
C33A N31 C32B 116.0(10)
C31 N31 C33B 116.6(7)
C32A N31 C33B 123.0(10)
C32B N31 C33B 111.4(9)
N31 C33A C34A 116.4(8)
N31 C33A C35A 107.8(6)
C34A C33A C35A 112.0(8)
C33A C35A C36A 114.3(8)
C34B C33B C35B 113.0(10)
C34B C33B N31 116.0(10)
C35B C33B N31 104.8(8)
C36B C35B C33B 115.0(10)

loop_
_geom_bond_atom_site_label_1
_geom_bond_atom_site_label_2
_geom_bond_site_symmetry_2
_geom_bond_distance
_geom_bond_publ_flag
C1 N2 . 1.315(4) ?
C1 C8a . 1.426(4) ?
C1 C1' . 1.495(4) ?
C1' C2' . 1.366(5) ?
C1' C6' . 1.423(5) ?
C2' C3' . 1.395(5) ?
C2' Cl2A . 1.717(4) ?
C3' C4' . 1.358(6) ?
C4' C5' . 1.345(6) ?
C5' C6' . 1.416(5) ?
C6' Cl6B . 1.700(10) ?
N2 C3 . 1.364(3) ?
C3 C4 . 1.356(4) ?
C4 C4a . 1.412(4) ?
C4a C8a . 1.412(4) ?
C4a C5 . 1.414(4) ?
C5 C6 . 1.355(4) ?
C6 C7 . 1.403(5) ?
C7 C8 . 1.351(4) ?
C8 C8a . 1.414(4) ?
C3 C31 . 1.510(4) ?
C31 O31 . 1.228(3) ?
C31 N31 . 1.327(4) ?
N31 C32A . 1.476(8) ?
N31 C33A . 1.479(7) ?
N31 C32B . 1.480(10) ?
N31 C33B . 1.540(10) ?
C33A C34A . 1.510(10) ?
C33A C35A . 1.520(10) ?
C35A C36A . 1.530(10) ?
C33B C34B . 1.51(2) ?
C33B C35B . 1.520(10) ?
C35B C36B . 1.51(2) ?

loop_
_geom_hbond_atom_site_label_D
_geom_hbond_atom_site_label_H
_geom_hbond_atom_site_label_A
_geom_hbond_site_symmetry_A
_geom_hbond_distance_DH
_geom_hbond_distance_HA
_geom_hbond_distance_DA
_geom_hbond_angle_DHA
C4 H4 Cl2A 2_755 .93 3.03 3.891(3) 154.1
C5 H5 Cl2A 2_755 .93 3.25 4.064(3) 146.7
C6 H6 O31 3_766 .93 2.78 3.560(4) 142.0
C7 H7 O31 1_455 .93 2.60 3.468(4) 154.8

loop_
_geom_torsion_atom_site_label_1
_geom_torsion_atom_site_label_2
_geom_torsion_atom_site_label_3
_geom_torsion_atom_site_label_4
_geom_torsion
_geom_torsion_publ_flag
N2 C1 C1' C2' -78.3(4) y
C8a C1 C1' C2' 103.5(4) y
N2 C1 C1' C6' 100.9(3) y
C8a C1 C1' C6' -77.3(4) y
C6' C1' C2' C3' -2.2(5) ?
C1 C1' C2' C3' 177.0(3) ?
C6' C1' C2' Cl2A 177.4(3) ?
C1 C1' C2' Cl2A -3.5(4) ?
C1' C2' C3' C4' -.3(6) ?
Cl2A C2' C3' C4' -179.9(3) ?
C2' C3' C4' C5' 2.1(7) ?
C3' C4' C5' C6' -1.4(8) ?
C4' C5' C6' C1' -1.1(6) ?
C4' C5' C6' Cl6B 178.8(6) ?
C2' C1' C6' C5' 2.8(5) ?
C1 C1' C6' C5' -176.4(3) ?
C2' C1' C6' Cl6B -177.1(5) ?
C1 C1' C6' Cl6B 3.7(4) ?
C8A C1 N2 C3 .9(4) ?
C1' C1 N2 C3 -177.2(3) ?
C1 N2 C3 C4 .4(4) ?
C1 N2 C3 C31 175.8(3) ?
C4 C3 C31 O31 56.3(4) ?
N2 C3 C31 O31 -119.2(3) ?
C4 C3 C31 N31 -124.0(3) y
N2 C3 C31 N31 60.5(4) y
N2 C3 C4 C4a -1.5(4) ?
C31 C3 C4 C4a -176.7(3) ?
C3 C4 C4a C8a 1.3(4) ?
C3 C4 C4a C5 179.6(3) ?
C4 C4a C5 C6 -179.9(3) ?
C8a C4a C5 C6 -1.6(4) ?
C4a C5 C6 C7 -.2(5) ?
C5 C6 C7 C8 1.4(5) ?
C6 C7 C8 C8a -.7(5) ?
C4 C4a C8a C8 -179.4(3) ?
C5 C4a C8a C8 2.2(4) ?
C4 C4a C8a C1 .0(4) ?
C5 C4a C8a C1 -178.5(3) ?
C7 C8 C8a C4a -1.0(5) ?
C7 C8 C8a C1 179.6(3) ?
N2 C1 C8a C4a -1.1(4) ?
C1' C1 C8a C4a 176.9(3) ?
N2 C1 C8a C8 178.2(3) ?
C1' C1 C8a C8 -3.8(5) ?
O31 C31 N31 C32A -162.7(8) ?
C3 C31 N31 C32A 17.6(8) ?
O31 C31 N31 C33A -5.5(6) ?
C3 C31 N31 C33A 174.9(4) y
O31 C31 N31 C32B 170.0(10) ?
C3 C31 N31 C32B -9.0(10) ?
O31 C31 N31 C33B 21.2(7) ?
C3 C31 N31 C33B -158.4(5) ?
C31 N31 C33A C34A -95.0(10) ?
C32A N31 C33A C34A 63.0(10) ?
C31 N31 C33A C35A 137.7(6) ?
C32A N31 C33A C35A -64.0(10) y
N31 C33A C35A C36A -54.0(10) y
C34A C33A C35A C36A 177.0(10) y
C31 N31 C33B C34B 112(2) y
C32B N31 C33B C34B -41(2) ?
C31 N31 C33B C35B -122.6(9) y
C32B N31 C33B C35B 84.0(10) ?
C34B C33B C35B C36B -178(2) y
N31 C33B C35B C36B 55(2) y
